data_4325477
loop_
_publ_author_name
'Liao-Yuan Yao'
'Lin Qin'
'Ting-Zheng Xie'
'Yi-Zhi Li'
'Shu-Yan Yu'

_publ_section_title
;
 Synthesis and Anion Sensing of Water-Soluble Metallomacrocycles
;
_journal_name_full 'Inorganic Chemistry'
_journal_page_first 6055
_journal_page_last 6062
_journal_paper_doi 10.1021/ic200047t
_journal_volume 50
_journal_year 2011
_chemical_formula_moiety 'C56 H68 N12 Pd2, 4(N O3), 2(H2 O)'
_chemical_formula_sum 'C56 H72 N16 O14 Pd2'
_chemical_formula_weight 1406.10
_chemical_name_systematic
; 
 ? 
;
_space_group_IT_number 14
_symmetry_cell_setting monoclinic
_symmetry_space_group_name_Hall '-P 2ybc'
_symmetry_space_group_name_H-M 'P 1 21/c 1'
_atom_sites_solution_hydrogens geom
_atom_sites_solution_primary direct
_atom_sites_solution_secondary difmap
_audit_creation_method SHELXL-97
_cell_angle_alpha 90.00
_cell_angle_beta 98.295(3)
_cell_angle_gamma 90.00
_cell_formula_units_Z 4
_cell_length_a 11.8736(18)
_cell_length_b 21.6334(15)
_cell_length_c 27.5290(16)
_cell_measurement_reflns_used 4735
_cell_measurement_temperature 291(2)
_cell_measurement_theta_max 25.12
_cell_measurement_theta_min 2.12
_cell_volume 6997.3(12)
_computing_cell_refinement SMART
_computing_data_collection 'SMART (Bruker, 2000)'
_computing_data_reduction 'SAINT (Bruker, 2000)'
_computing_molecular_graphics SHELXTL
_computing_publication_material SHELXTL
_computing_structure_refinement SHELXTL
_computing_structure_solution 'SHELXTL (Bruker, 2000)'
_diffrn_ambient_temperature 291(2)
_diffrn_measured_fraction_theta_full 0.998
_diffrn_measured_fraction_theta_max 0.998
_diffrn_measurement_device_type 'Bruker Smart Aepex CCD'
_diffrn_measurement_method 'phi and omega scans'
_diffrn_radiation_monochromator graphite
_diffrn_radiation_source 'sealed tube'
_diffrn_radiation_type MoK\a
_diffrn_radiation_wavelength 0.71073
_diffrn_reflns_av_R_equivalents 0.0375
_diffrn_reflns_av_sigmaI/netI 0.0597
_diffrn_reflns_limit_h_max 14
_diffrn_reflns_limit_h_min -14
_diffrn_reflns_limit_k_max 26
_diffrn_reflns_limit_k_min -23
_diffrn_reflns_limit_l_max 33
_diffrn_reflns_limit_l_min -33
_diffrn_reflns_number 42533
_diffrn_reflns_theta_full 26.00
_diffrn_reflns_theta_max 26.00
_diffrn_reflns_theta_min 1.73
_exptl_absorpt_coefficient_mu 0.582
_exptl_absorpt_correction_T_max 0.8925
_exptl_absorpt_correction_T_min 0.8541
_exptl_absorpt_correction_type multi-scan
_exptl_absorpt_process_details 'sadabs; bRUKER, 2000'
_exptl_crystal_colour yellow
_exptl_crystal_density_diffrn 1.335
_exptl_crystal_description platelet
_exptl_crystal_F_000 2896
_exptl_crystal_size_max 0.28
_exptl_crystal_size_mid 0.22
_exptl_crystal_size_min 0.20
_refine_diff_density_max 0.483
_refine_diff_density_min -0.813
_refine_diff_density_rms 0.066
_refine_ls_extinction_method none
_refine_ls_goodness_of_fit_ref 1.063
_refine_ls_hydrogen_treatment constr
_refine_ls_matrix_type full
_refine_ls_number_parameters 864
_refine_ls_number_reflns 13730
_refine_ls_number_restraints 0
_refine_ls_restrained_S_all 1.063
_refine_ls_R_factor_all 0.0784
_refine_ls_R_factor_gt 0.0546
_refine_ls_shift/su_max 0.000
_refine_ls_shift/su_mean 0.000
_refine_ls_structure_factor_coef Fsqd
_refine_ls_weighting_details 'calc w=1/[\s^2^(Fo^2^)+(0.06P)^2^+1.99P] where P=(Fo^2^+2Fc^2^)/3'
_refine_ls_weighting_scheme calc
_refine_ls_wR_factor_gt 0.1192
_refine_ls_wR_factor_ref 0.1236
_reflns_number_gt 9603
_reflns_number_total 13730
_reflns_threshold_expression >2sigma(I)
_cod_data_source_file ic200047t_si_002_1.cif
_cod_data_source_block 1
_cod_database_code 4325477

loop_
_symmetry_equiv_pos_as_xyz
'x, y, z'
'-x, y+1/2, -z+1/2'
'-x, -y, -z'
'x, -y-1/2, z-1/2'

loop_
_atom_site_label
_atom_site_type_symbol
_atom_site_fract_x
_atom_site_fract_y
_atom_site_fract_z
_atom_site_U_iso_or_equiv
_atom_site_adp_type
_atom_site_occupancy
_atom_site_symmetry_multiplicity
_atom_site_calc_flag
_atom_site_refinement_flags
_atom_site_disorder_assembly
_atom_site_disorder_group
C1 C -0.1401(5) 0.8337(2) 0.5952(2) 0.0630(15) Uani 1 1 d . . .
H1A H -0.1984 0.8131 0.6105 0.076 Uiso 1 1 calc R . .
H1B H -0.1556 0.8247 0.5603 0.076 Uiso 1 1 calc R . .
C2 C -0.1550(4) 0.9032(2) 0.6015(2) 0.0573(13) Uani 1 1 d . . .
H2A H -0.2077 0.9182 0.5738 0.069 Uiso 1 1 calc R . .
H2B H -0.1902 0.9098 0.6308 0.069 Uiso 1 1 calc R . .
C3 C -0.0346(4) 0.7556(2) 0.57510(17) 0.0458(11) Uani 1 1 d . . .
H3A H -0.1071 0.7351 0.5703 0.069 Uiso 1 1 calc R . .
H3B H 0.0241 0.7261 0.5861 0.069 Uiso 1 1 calc R . .
H3C H -0.0204 0.7735 0.5447 0.069 Uiso 1 1 calc R . .
C4 C -0.0342(5) 0.7806(3) 0.66152(17) 0.0557(13) Uani 1 1 d . . .
H4A H -0.0807 0.8055 0.6796 0.084 Uiso 1 1 calc R . .
H4B H 0.0424 0.7799 0.6784 0.084 Uiso 1 1 calc R . .
H4C H -0.0638 0.7392 0.6588 0.084 Uiso 1 1 calc R . .
C5 C -0.0745(4) 0.9691(2) 0.55535(16) 0.0445(11) Uani 1 1 d . . .
H5A H -0.0877 0.9373 0.5308 0.067 Uiso 1 1 calc R . .
H5B H -0.0089 0.9928 0.5502 0.067 Uiso 1 1 calc R . .
H5C H -0.1398 0.9957 0.5530 0.067 Uiso 1 1 calc R . .
C6 C -0.0404(5) 0.9921(2) 0.64017(18) 0.0529(13) Uani 1 1 d . . .
H6A H -0.1091 0.9975 0.6543 0.079 Uiso 1 1 calc R . .
H6B H -0.0248 1.0291 0.6231 0.079 Uiso 1 1 calc R . .
H6C H 0.0216 0.9837 0.6657 0.079 Uiso 1 1 calc R . .
C7 C -0.0648(4) 0.9386(2) 0.91676(18) 0.0495(12) Uani 1 1 d . . .
H7A H -0.1302 0.9655 0.9091 0.059 Uiso 1 1 calc R . .
H7B H -0.0524 0.9329 0.9521 0.059 Uiso 1 1 calc R . .
C8 C -0.0947(4) 0.8773(2) 0.8937(2) 0.0588(14) Uani 1 1 d . . .
H8A H -0.1166 0.8817 0.8585 0.071 Uiso 1 1 calc R . .
H8B H -0.1574 0.8587 0.9075 0.071 Uiso 1 1 calc R . .
C9 C 0.0159(4) 0.9987(2) 0.85341(18) 0.0556(13) Uani 1 1 d . . .
H9A H -0.0134 0.9679 0.8298 0.083 Uiso 1 1 calc R . .
H9B H 0.0866 1.0144 0.8454 0.083 Uiso 1 1 calc R . .
H9C H -0.0378 1.0319 0.8529 0.083 Uiso 1 1 calc R . .
C10 C 0.0782(4) 1.0195(2) 0.93754(19) 0.0540(13) Uani 1 1 d . . .
H10A H 0.0210 1.0300 0.9575 0.081 Uiso 1 1 calc R . .
H10B H 0.0967 1.0553 0.9197 0.081 Uiso 1 1 calc R . .
H10C H 0.1452 1.0051 0.9582 0.081 Uiso 1 1 calc R . .
C11 C 0.0228(4) 0.8127(2) 0.95574(18) 0.0484(11) Uani 1 1 d . . .
H11A H 0.0130 0.7687 0.9549 0.073 Uiso 1 1 calc R . .
H11B H -0.0359 0.8314 0.9714 0.073 Uiso 1 1 calc R . .
H11C H 0.0959 0.8227 0.9738 0.073 Uiso 1 1 calc R . .
C12 C 0.0154(4) 0.7822(2) 0.87007(18) 0.0519(12) Uani 1 1 d . . .
H12A H 0.0903 0.7767 0.8615 0.078 Uiso 1 1 calc R . .
H12B H -0.0374 0.7902 0.8409 0.078 Uiso 1 1 calc R . .
H12C H -0.0070 0.7453 0.8856 0.078 Uiso 1 1 calc R . .
C13 C 0.2457(4) 0.79402(18) 0.57095(15) 0.0346(9) Uani 1 1 d . . .
H13 H 0.2264 0.8086 0.5390 0.042 Uiso 1 1 calc R . .
C14 C 0.3211(4) 0.7498(2) 0.58389(16) 0.0429(10) Uani 1 1 d . . .
H14 H 0.3605 0.7273 0.5629 0.051 Uiso 1 1 calc R . .
C15 C 0.2576(3) 0.78365(16) 0.64978(14) 0.0293(8) Uani 1 1 d . . .
H15 H 0.2446 0.7908 0.6818 0.035 Uiso 1 1 calc R . .
C16 C 0.2193(4) 0.9642(2) 0.56088(16) 0.0453(11) Uani 1 1 d . . .
H16 H 0.1907 0.9494 0.5298 0.054 Uiso 1 1 calc R . .
C17 C 0.2974(4) 1.0122(2) 0.57180(17) 0.0492(12) Uani 1 1 d . . .
H17 H 0.3297 1.0357 0.5491 0.059 Uiso 1 1 calc R . .
C18 C 0.2553(4) 0.97676(19) 0.63941(18) 0.0447(11) Uani 1 1 d . . .
H18 H 0.2546 0.9713 0.6729 0.054 Uiso 1 1 calc R . .
C19 C 0.3197(4) 0.98576(19) 0.86920(16) 0.0405(10) Uani 1 1 d . . .
H19 H 0.2904 0.9797 0.8364 0.049 Uiso 1 1 calc R . .
C20 C 0.3466(4) 0.9775(2) 0.94881(18) 0.0452(11) Uani 1 1 d . . .
H20 H 0.3384 0.9652 0.9805 0.054 Uiso 1 1 calc R . .
C21 C 0.4229(4) 1.0203(2) 0.93599(16) 0.0455(11) Uani 1 1 d . . .
H21 H 0.4771 1.0413 0.9577 0.055 Uiso 1 1 calc R . .
C22 C 0.3145(4) 0.7943(2) 0.87891(17) 0.0487(11) Uani 1 1 d . . .
H22 H 0.2948 0.8006 0.8453 0.058 Uiso 1 1 calc R . .
C23 C 0.3241(4) 0.8100(2) 0.95577(17) 0.0478(11) Uani 1 1 d . . .
H23 H 0.3146 0.8276 0.9858 0.057 Uiso 1 1 calc R . .
C24 C 0.3928(4) 0.7634(2) 0.95027(16) 0.0462(11) Uani 1 1 d . . .
H24 H 0.4376 0.7417 0.9751 0.055 Uiso 1 1 calc R . .
C25 C 0.3810(4) 1.0733(2) 0.64608(17) 0.0482(12) Uani 1 1 d . . .
H25A H 0.3422 1.1118 0.6362 0.058 Uiso 1 1 d R . .
H25B H 0.4568 1.0746 0.6369 0.058 Uiso 1 1 d R . .
C26 C 0.3863(4) 1.0641(2) 0.69938(16) 0.0469(11) Uani 1 1 d . . .
C27 C 0.3070(4) 1.0868(2) 0.72450(16) 0.0439(11) Uani 1 1 d . . .
C28 C 0.2022(4) 1.1084(2) 0.69707(17) 0.0505(11) Uani 1 1 d . . .
H28 H 0.1918 1.1062 0.6630 0.061 Uiso 1 1 calc R . .
C29 C 0.1182(4) 1.1320(2) 0.72022(16) 0.0443(10) Uani 1 1 d . . .
H29 H 0.0518 1.1469 0.7019 0.053 Uiso 1 1 calc R . .
C30 C 0.1308(4) 1.1341(2) 0.77140(15) 0.0423(10) Uani 1 1 d . . .
H30 H 0.0723 1.1489 0.7873 0.051 Uiso 1 1 calc R . .
C31 C 0.2299(4) 1.1142(2) 0.79766(19) 0.0512(12) Uani 1 1 d . . .
H31 H 0.2401 1.1172 0.8317 0.061 Uiso 1 1 calc R . .
C32 C 0.3158(4) 1.0896(2) 0.77460(17) 0.0476(11) Uani 1 1 d . . .
C33 C 0.4183(4) 1.0687(2) 0.80152(16) 0.0445(11) Uani 1 1 d . . .
C34 C 0.5055(4) 1.0424(2) 0.77806(16) 0.0446(11) Uani 1 1 d . . .
C35 C 0.6039(4) 1.0129(2) 0.80289(19) 0.0498(12) Uani 1 1 d . . .
H35 H 0.6147 1.0119 0.8370 0.060 Uiso 1 1 calc R . .
C36 C 0.6792(5) 0.9874(2) 0.77988(17) 0.0512(12) Uani 1 1 d . . .
H36 H 0.7432 0.9698 0.7981 0.061 Uiso 1 1 calc R . .
C37 C 0.6681(4) 0.9853(2) 0.72920(18) 0.0503(12) Uani 1 1 d . . .
H37 H 0.7232 0.9667 0.7132 0.060 Uiso 1 1 calc R . .
C38 C 0.5729(4) 1.0115(2) 0.70347(17) 0.0494(12) Uani 1 1 d . . .
H38 H 0.5634 1.0099 0.6694 0.059 Uiso 1 1 calc R . .
C39 C 0.4888(4) 1.0406(2) 0.72635(16) 0.0455(11) Uani 1 1 d . . .
C40 C 0.4473(4) 1.0793(2) 0.85706(16) 0.0446(11) Uani 1 1 d . . .
H40A H 0.5296 1.0800 0.8647 0.053 Uiso 1 1 d R . .
H40B H 0.4189 1.1188 0.8667 0.053 Uiso 1 1 d R . .
C41 C 0.3981(4) 0.6945(2) 0.66432(16) 0.0454(11) Uani 1 1 d . . .
H41A H 0.4730 0.6937 0.6542 0.055 Uiso 1 1 calc R . .
H41B H 0.3623 0.6549 0.6555 0.055 Uiso 1 1 calc R . .
C42 C 0.4122(4) 0.7010(2) 0.71916(15) 0.0400(10) Uani 1 1 d . . .
C43 C 0.3346(4) 0.6700(2) 0.74538(16) 0.0468(11) Uani 1 1 d . . .
C44 C 0.2346(4) 0.6449(2) 0.72047(17) 0.0470(11) Uani 1 1 d . . .
H44 H 0.2207 0.6464 0.6864 0.056 Uiso 1 1 calc R . .
C45 C 0.1555(5) 0.6175(2) 0.74646(19) 0.0623(15) Uani 1 1 d . . .
H45 H 0.0939 0.5963 0.7295 0.075 Uiso 1 1 calc R . .
C46 C 0.1673(6) 0.6215(2) 0.7974(2) 0.0647(15) Uani 1 1 d . . .
H46 H 0.1131 0.6048 0.8149 0.078 Uiso 1 1 calc R . .
C47 C 0.2636(5) 0.6514(2) 0.82099(19) 0.0576(13) Uani 1 1 d . . .
H47 H 0.2729 0.6546 0.8550 0.069 Uiso 1 1 calc R . .
C48 C 0.3469(4) 0.6769(2) 0.79621(16) 0.0428(10) Uani 1 1 d . . .
C49 C 0.4502(4) 0.7066(2) 0.82163(16) 0.0516(13) Uani 1 1 d . . .
C50 C 0.5280(4) 0.7343(2) 0.79499(17) 0.0539(13) Uani 1 1 d . . .
C51 C 0.6210(4) 0.7671(2) 0.81820(18) 0.0557(13) Uani 1 1 d . . .
H51 H 0.6312 0.7710 0.8522 0.067 Uiso 1 1 calc R . .
C52 C 0.6981(4) 0.7939(2) 0.79216(18) 0.0503(12) Uani 1 1 d . . .
H52 H 0.7616 0.8142 0.8085 0.060 Uiso 1 1 calc R . .
C53 C 0.6805(5) 0.7905(3) 0.7406(2) 0.0595(13) Uani 1 1 d . . .
H53 H 0.7329 0.8078 0.7225 0.071 Uiso 1 1 calc R . .
C54 C 0.5866(4) 0.7619(2) 0.71789(19) 0.0518(12) Uani 1 1 d . . .
H54 H 0.5725 0.7625 0.6838 0.062 Uiso 1 1 calc R . .
C55 C 0.5091(4) 0.7312(2) 0.74356(18) 0.0494(12) Uani 1 1 d . . .
C56 C 0.4564(5) 0.7073(2) 0.87600(17) 0.0586(14) Uani 1 1 d . . .
H56A H 0.5352 0.7142 0.8899 0.070 Uiso 1 1 calc R . .
H56B H 0.4362 0.6663 0.8861 0.070 Uiso 1 1 calc R . .
N1 n -0.0350(3) 0.80616(18) 0.61346(14) 0.0473(9) Uani 1 1 d . . .
N2 n -0.0543(3) 0.93992(18) 0.60544(14) 0.0474(9) Uani 1 1 d . . .
N3 n 0.1927(4) 0.94274(16) 0.60505(13) 0.0445(9) Uani 1 1 d . . .
N4 n 0.3178(3) 1.01854(16) 0.62141(13) 0.0434(9) Uani 1 1 d . . .
N5 n 0.2022(3) 0.81437(16) 0.60821(13) 0.0415(8) Uani 1 1 d . . .
N6 n 0.3311(3) 0.74281(16) 0.63674(13) 0.0430(9) Uani 1 1 d . . .
N7 n 0.0350(3) 0.97073(17) 0.90289(13) 0.0419(8) Uani 1 1 d . . .
N8 n 0.0158(3) 0.83643(17) 0.90524(14) 0.0467(9) Uani 1 1 d . . .
N9 n 0.2842(3) 0.95615(17) 0.90552(13) 0.0410(8) Uani 1 1 d . . .
N10 n 0.4053(3) 1.02698(17) 0.88527(13) 0.0420(9) Uani 1 1 d . . .
N11 n 0.2740(3) 0.82726(15) 0.91542(12) 0.0340(7) Uani 1 1 d . . .
N12 n 0.3848(4) 0.75323(17) 0.89935(13) 0.0486(10) Uani 1 1 d . . .
N13 n 0.0403(6) 0.9004(4) 0.7422(3) 0.0567(18) Uani 0.60 1 d P A 1
N14 n 0.9179(4) 0.13652(19) 0.54521(15) 0.0506(10) Uani 1 1 d . . .
N15 n 0.2234(3) 0.90800(18) 0.06209(15) 0.0486(10) Uani 1 1 d . . .
N16 n 0.3416(4) 0.1551(2) 0.04030(16) 0.0546(11) Uani 1 1 d . . .
N13' n 0.3655(8) 0.8853(4) 0.7562(3) 0.039(2) Uani 0.40 1 d P B 2
O1 O 0.0671(5) 0.9527(3) 0.7479(2) 0.0608(16) Uani 0.60 1 d P A 1
O2 O -0.0642(5) 0.8984(3) 0.7277(2) 0.0557(15) Uani 0.60 1 d P A 1
O3 O 0.1090(5) 0.8584(3) 0.7454(2) 0.0526(14) Uani 0.60 1 d P A 1
O4 O 0.8190(3) 0.12727(16) 0.54733(13) 0.0590(9) Uani 1 1 d . . .
O5 O 0.9880(3) 0.13769(15) 0.58244(13) 0.0528(8) Uani 1 1 d . . .
O6 O 0.9519(3) 0.13607(15) 0.50525(12) 0.0512(8) Uani 1 1 d . . .
O7 O 0.1933(3) 0.91034(14) 0.10154(12) 0.0512(8) Uani 1 1 d . . .
O8 O 0.3280(3) 0.90431(15) 0.05891(13) 0.0539(8) Uani 1 1 d . . .
O9 O 0.1556(3) 0.91263(15) 0.02465(12) 0.0515(8) Uani 1 1 d . . .
O10 O 0.3625(3) 0.16297(15) -0.00127(12) 0.0512(8) Uani 1 1 d . . .
O11 O 0.3029(3) 0.19641(15) 0.06212(12) 0.0501(8) Uani 1 1 d . . .
O12 O 0.3635(3) 0.10417(15) 0.06046(12) 0.0507(8) Uani 1 1 d . . .
O1' O 0.3116(7) 0.9330(4) 0.7612(3) 0.0446(19) Uani 0.40 1 d P B 2
O2' O 0.3264(7) 0.8369(3) 0.7731(3) 0.0458(19) Uani 0.40 1 d P B 2
O3' O 0.4440(7) 0.8843(3) 0.7333(3) 0.0484(19) Uani 0.40 1 d P B 2
O1W O 0.3606(6) 0.2032(3) 0.9350(3) 0.0431(18) Uani 0.40 1 d P . .
H1X H 0.3357 0.2346 0.9182 0.052 Uiso 0.40 1 d PR . .
H1Y H 0.4309 0.2081 0.9454 0.052 Uiso 0.40 1 d PR . .
O2W O 0.6075(7) 0.0557(4) 0.5528(3) 0.0454(18) Uani 0.40 1 d P . .
H2X H 0.6399 0.0206 0.5556 0.054 Uiso 0.40 1 d PR . .
H2Y H 0.5478 0.0535 0.5317 0.054 Uiso 0.40 1 d PR . .
O3W O 0.2370(6) 0.1635(4) 0.5494(3) 0.0467(19) Uani 0.40 1 d P . .
H3X H 0.2047 0.1672 0.5199 0.056 Uiso 0.40 1 d PR . .
H3Y H 0.2486 0.1992 0.5621 0.056 Uiso 0.40 1 d PR . .
O4W O 0.4531(9) 0.3736(4) 0.8894(4) 0.069(3) Uani 0.40 1 d P . .
H4X H 0.3978 0.3955 0.8960 0.082 Uiso 0.40 1 d PR . .
H4Y H 0.5110 0.3965 0.8887 0.082 Uiso 0.40 1 d PR . .
O5W O 0.3770(7) 0.3434(4) 0.0135(3) 0.0497(19) Uani 0.40 1 d P . .
H5X H 0.4075 0.3760 0.0039 0.060 Uiso 0.40 1 d PR . .
H5Y H 0.3080 0.3415 0.0000 0.060 Uiso 0.40 1 d PR . .
Pd1 Pd 0.07979(3) 0.876751(16) 0.610628(12) 0.04094(10) Uani 1 1 d . . .
Pd2 Pd 0.15614(3) 0.895724(15) 0.904435(12) 0.03803(10) Uani 1 1 d . . .

loop_
_atom_site_aniso_label
_atom_site_aniso_U_11
_atom_site_aniso_U_22
_atom_site_aniso_U_33
_atom_site_aniso_U_23
_atom_site_aniso_U_13
_atom_site_aniso_U_12
C1 0.065(4) 0.048(3) 0.079(4) 0.012(3) 0.024(3) 0.009(3)
C2 0.041(3) 0.066(3) 0.066(3) 0.017(3) 0.010(2) 0.009(2)
C3 0.040(3) 0.051(3) 0.046(3) -0.018(2) 0.007(2) -0.006(2)
C4 0.054(3) 0.072(3) 0.044(3) 0.003(2) 0.019(2) 0.001(3)
C5 0.045(3) 0.047(3) 0.044(3) 0.006(2) 0.016(2) 0.011(2)
C6 0.063(3) 0.054(3) 0.044(3) -0.012(2) 0.017(2) 0.019(2)
C7 0.035(2) 0.064(3) 0.051(3) -0.002(2) 0.013(2) 0.012(2)
C8 0.035(3) 0.062(3) 0.071(3) 0.012(3) -0.017(2) -0.004(2)
C9 0.047(3) 0.060(3) 0.055(3) 0.012(2) -0.011(2) 0.011(2)
C10 0.039(3) 0.059(3) 0.063(3) -0.028(2) 0.006(2) 0.026(2)
C11 0.040(3) 0.043(2) 0.058(3) 0.010(2) -0.004(2) -0.013(2)
C12 0.039(3) 0.061(3) 0.052(3) 0.000(2) -0.005(2) -0.006(2)
C13 0.039(2) 0.030(2) 0.035(2) 0.0048(16) 0.0042(18) -0.0037(17)
C14 0.046(3) 0.045(3) 0.039(2) -0.0044(18) 0.009(2) 0.005(2)
C15 0.0241(19) 0.0271(19) 0.036(2) -0.0058(15) 0.0011(16) -0.0017(15)
C16 0.052(3) 0.053(3) 0.028(2) 0.0029(19) -0.0019(19) -0.005(2)
C17 0.063(3) 0.051(3) 0.036(2) -0.019(2) 0.015(2) -0.017(2)
C18 0.058(3) 0.032(2) 0.049(3) 0.014(2) 0.024(2) 0.001(2)
C19 0.046(3) 0.040(2) 0.037(2) -0.0026(18) 0.011(2) -0.0130(19)
C20 0.047(3) 0.042(2) 0.048(3) 0.011(2) 0.010(2) -0.016(2)
C21 0.054(3) 0.050(3) 0.037(2) -0.0110(19) 0.023(2) -0.012(2)
C22 0.062(3) 0.045(3) 0.038(3) 0.004(2) 0.002(2) 0.014(2)
C23 0.053(3) 0.057(3) 0.035(2) 0.005(2) 0.012(2) 0.004(2)
C24 0.048(3) 0.055(3) 0.030(2) -0.020(2) -0.0118(19) 0.007(2)
C25 0.057(3) 0.042(2) 0.050(3) -0.013(2) 0.021(2) -0.017(2)
C26 0.045(3) 0.056(3) 0.038(2) -0.014(2) 0.002(2) -0.012(2)
C27 0.053(3) 0.046(3) 0.033(2) -0.0026(18) 0.007(2) -0.010(2)
C28 0.051(3) 0.061(3) 0.040(2) -0.001(2) 0.005(2) 0.000(2)
C29 0.053(3) 0.040(2) 0.041(2) 0.0119(19) 0.010(2) 0.003(2)
C30 0.042(3) 0.051(3) 0.033(2) -0.0099(18) 0.0028(19) -0.010(2)
C31 0.053(3) 0.049(3) 0.054(3) -0.021(2) 0.015(2) -0.002(2)
C32 0.053(3) 0.052(3) 0.039(2) 0.005(2) 0.011(2) -0.002(2)
C33 0.042(3) 0.056(3) 0.037(2) -0.015(2) 0.012(2) -0.022(2)
C34 0.038(2) 0.059(3) 0.038(2) 0.010(2) 0.0090(19) -0.017(2)
C35 0.043(3) 0.055(3) 0.051(3) 0.002(2) 0.003(2) -0.012(2)
C36 0.057(3) 0.055(3) 0.043(3) 0.004(2) 0.012(2) -0.015(2)
C37 0.048(3) 0.051(3) 0.047(3) -0.009(2) -0.008(2) -0.014(2)
C38 0.054(3) 0.063(3) 0.033(2) -0.004(2) 0.012(2) -0.018(2)
C39 0.045(3) 0.053(3) 0.041(3) -0.018(2) 0.014(2) -0.015(2)
C40 0.037(2) 0.054(3) 0.045(3) 0.001(2) 0.014(2) -0.018(2)
C41 0.052(3) 0.044(3) 0.039(2) -0.0138(19) 0.005(2) 0.029(2)
C42 0.039(2) 0.048(3) 0.034(2) -0.0034(18) 0.0082(19) 0.028(2)
C43 0.047(3) 0.056(3) 0.038(2) -0.011(2) 0.007(2) 0.011(2)
C44 0.068(3) 0.043(2) 0.035(2) -0.0157(19) 0.022(2) -0.010(2)
C45 0.088(4) 0.054(3) 0.053(3) -0.016(2) 0.037(3) -0.013(3)
C46 0.089(4) 0.049(3) 0.060(3) 0.012(2) 0.023(3) -0.005(3)
C47 0.074(4) 0.057(3) 0.044(3) 0.022(2) 0.021(3) 0.009(3)
C48 0.047(3) 0.048(3) 0.033(2) 0.0110(19) 0.007(2) 0.012(2)
C49 0.057(3) 0.062(3) 0.033(2) -0.016(2) -0.004(2) 0.029(2)
C50 0.050(3) 0.071(3) 0.041(3) -0.016(2) 0.005(2) 0.024(3)
C51 0.052(3) 0.074(3) 0.041(3) -0.021(2) 0.006(2) 0.009(3)
C52 0.046(3) 0.050(3) 0.059(3) -0.022(2) 0.020(2) 0.008(2)
C53 0.056(3) 0.070(4) 0.054(3) -0.006(3) 0.013(3) -0.007(3)
C54 0.050(3) 0.059(3) 0.048(3) -0.006(2) 0.015(2) 0.015(2)
C55 0.030(2) 0.062(3) 0.058(3) -0.020(2) 0.008(2) 0.017(2)
C56 0.070(4) 0.059(3) 0.044(3) -0.010(2) -0.001(2) 0.033(3)
N1 0.044(2) 0.053(2) 0.047(2) -0.0073(18) 0.0160(18) 0.0102(18)
N2 0.045(2) 0.055(2) 0.044(2) -0.0113(18) 0.0135(18) 0.0129(18)
N3 0.065(3) 0.0337(19) 0.038(2) 0.0096(16) 0.0176(19) 0.0062(18)
N4 0.060(2) 0.041(2) 0.0329(19) -0.0137(15) 0.0212(17) -0.0159(18)
N5 0.041(2) 0.043(2) 0.043(2) 0.0030(16) 0.0128(17) 0.0055(16)
N6 0.048(2) 0.041(2) 0.037(2) -0.0048(15) -0.0067(17) 0.0093(17)
N7 0.041(2) 0.045(2) 0.040(2) 0.0003(16) 0.0081(16) 0.0098(17)
N8 0.043(2) 0.045(2) 0.048(2) 0.0023(17) -0.0049(18) -0.0013(17)
N9 0.035(2) 0.053(2) 0.0353(19) -0.0042(16) 0.0069(16) 0.0048(17)
N10 0.047(2) 0.046(2) 0.0358(19) -0.0043(16) 0.0155(17) -0.0113(17)
N11 0.0345(19) 0.0347(18) 0.0311(18) -0.0100(14) -0.0008(15) -0.0024(14)
N12 0.061(3) 0.042(2) 0.036(2) -0.0199(16) -0.0152(18) 0.0241(18)
N13 0.035(4) 0.075(5) 0.059(4) 0.010(4) 0.003(3) 0.010(4)
N14 0.046(2) 0.064(3) 0.044(2) 0.0130(19) 0.016(2) -0.009(2)
N15 0.048(2) 0.055(2) 0.042(2) 0.0150(18) 0.0034(19) 0.0249(19)
N16 0.057(3) 0.054(3) 0.058(3) 0.005(2) 0.028(2) 0.011(2)
N13' 0.045(5) 0.036(5) 0.041(5) -0.016(4) 0.018(4) -0.005(4)
O1 0.062(4) 0.055(4) 0.058(4) 0.015(3) -0.017(3) 0.012(3)
O2 0.054(4) 0.063(4) 0.056(3) -0.017(3) 0.030(3) 0.010(3)
O3 0.046(3) 0.059(4) 0.049(3) -0.022(3) -0.005(3) -0.005(3)
O4 0.064(2) 0.063(2) 0.053(2) -0.0155(17) 0.0165(18) -0.0113(18)
O5 0.0452(19) 0.055(2) 0.057(2) 0.0119(16) 0.0045(16) 0.0165(15)
O6 0.0491(19) 0.056(2) 0.050(2) 0.0151(15) 0.0115(16) 0.0082(15)
O7 0.054(2) 0.0486(19) 0.051(2) -0.0037(15) 0.0075(16) 0.0187(15)
O8 0.048(2) 0.0511(19) 0.065(2) 0.0002(16) 0.0171(17) -0.0113(16)
O9 0.051(2) 0.060(2) 0.0445(19) -0.0145(15) 0.0128(16) 0.0152(16)
O10 0.055(2) 0.060(2) 0.0415(18) 0.0070(15) 0.0159(15) 0.0137(16)
O11 0.0371(17) 0.059(2) 0.055(2) -0.0142(16) 0.0117(15) -0.0170(15)
O12 0.058(2) 0.0438(18) 0.0541(19) -0.0096(15) 0.0190(16) 0.0038(15)
O1' 0.049(5) 0.049(5) 0.039(4) 0.018(3) 0.016(4) -0.008(4)
O2' 0.052(5) 0.038(4) 0.051(5) 0.015(3) 0.020(4) 0.011(4)
O3' 0.052(5) 0.033(4) 0.058(5) -0.006(3) 0.001(4) -0.021(3)
O1W 0.039(4) 0.056(5) 0.037(4) 0.001(3) 0.015(3) -0.003(3)
O2W 0.049(5) 0.048(4) 0.038(4) 0.001(3) 0.004(3) -0.010(4)
O3W 0.049(5) 0.059(5) 0.031(4) -0.006(3) 0.000(3) -0.018(4)
O4W 0.077(7) 0.043(5) 0.085(7) 0.023(5) 0.009(5) -0.012(4)
O5W 0.055(5) 0.058(5) 0.040(4) 0.009(4) 0.018(4) 0.000(4)
Pd1 0.0429(2) 0.04174(19) 0.03899(19) -0.00629(14) 0.00881(14) 0.01202(15)
Pd2 0.04009(19) 0.03985(18) 0.03649(18) -0.00587(14) 0.01349(14) 0.00839(14)

loop_
_atom_type_symbol
_atom_type_description
_atom_type_scat_dispersion_real
_atom_type_scat_dispersion_imag
_atom_type_scat_source
C C 0.0033 0.0016 'International Tables Vol C Tables 4.2.6.8 and 6.1.1.4'
H H 0.0000 0.0000 'International Tables Vol C Tables 4.2.6.8 and 6.1.1.4'
N N 0.0061 0.0033 'International Tables Vol C Tables 4.2.6.8 and 6.1.1.4'
O O 0.0106 0.0060 'International Tables Vol C Tables 4.2.6.8 and 6.1.1.4'
Pd Pd -0.9988 1.0072 'International Tables Vol C Tables 4.2.6.8 and 6.1.1.4'

loop_
_geom_angle_atom_site_label_1
_geom_angle_atom_site_label_2
_geom_angle_atom_site_label_3
_geom_angle
N1 C1 C2 119.1(5)
N1 C1 H1A 107.5
C2 C1 H1A 107.5
N1 C1 H1B 107.5
C2 C1 H1B 107.5
H1A C1 H1B 107.0
N2 C2 C1 116.6(4)
N2 C2 H2A 108.2
C1 C2 H2A 108.2
N2 C2 H2B 108.2
C1 C2 H2B 108.2
H2A C2 H2B 107.3
N1 C3 H3A 109.5
N1 C3 H3B 109.5
H3A C3 H3B 109.5
N1 C3 H3C 109.5
H3A C3 H3C 109.5
H3B C3 H3C 109.5
N1 C4 H4A 109.5
N1 C4 H4B 109.5
H4A C4 H4B 109.5
N1 C4 H4C 109.5
H4A C4 H4C 109.5
H4B C4 H4C 109.5
N2 C5 H5A 109.5
N2 C5 H5B 109.5
H5A C5 H5B 109.5
N2 C5 H5C 109.5
H5A C5 H5C 109.5
H5B C5 H5C 109.5
N2 C6 H6A 109.5
N2 C6 H6B 109.5
H6A C6 H6B 109.5
N2 C6 H6C 109.5
H6A C6 H6C 109.5
H6B C6 H6C 109.5
N7 C7 C8 117.5(4)
N7 C7 H7A 107.9
C8 C7 H7A 107.9
N7 C7 H7B 107.9
C8 C7 H7B 107.9
H7A C7 H7B 107.2
C7 C8 N8 105.8(4)
C7 C8 H8A 110.6
N8 C8 H8A 110.6
C7 C8 H8B 110.6
N8 C8 H8B 110.6
H8A C8 H8B 108.7
N7 C9 H9A 109.5
N7 C9 H9B 109.5
H9A C9 H9B 109.5
N7 C9 H9C 109.5
H9A C9 H9C 109.5
H9B C9 H9C 109.5
N7 C10 H10A 109.5
N7 C10 H10B 109.5
H10A C10 H10B 109.5
N7 C10 H10C 109.5
H10A C10 H10C 109.5
H10B C10 H10C 109.5
N8 C11 H11A 109.5
N8 C11 H11B 109.5
H11A C11 H11B 109.5
N8 C11 H11C 109.5
H11A C11 H11C 109.5
H11B C11 H11C 109.5
N8 C12 H12A 109.5
N8 C12 H12B 109.5
H12A C12 H12B 109.5
N8 C12 H12C 109.5
H12A C12 H12C 109.5
H12B C12 H12C 109.5
N5 C13 C14 111.4(4)
N5 C13 H13 124.3
C14 C13 H13 124.3
C13 C14 N6 107.4(4)
C13 C14 H14 126.3
N6 C14 H14 126.3
N6 C15 N5 110.1(3)
N6 C15 H15 125.0
N5 C15 H15 125.0
N3 C16 C17 106.8(4)
N3 C16 H16 126.6
C17 C16 H16 126.6
N4 C17 C16 107.9(4)
N4 C17 H17 126.0
C16 C17 H17 126.0
N4 C18 N3 113.5(4)
N4 C18 H18 123.2
N3 C18 H18 123.2
N9 C19 N10 112.1(4)
N9 C19 H19 124.0
N10 C19 H19 124.0
C21 C20 N9 107.1(4)
C21 C20 H20 126.5
N9 C20 H20 126.5
C20 C21 N10 108.5(4)
C20 C21 H21 125.7
N10 C21 H21 125.7
N12 C22 N11 108.1(4)
N12 C22 H22 125.9
N11 C22 H22 125.9
N11 C23 C24 110.6(4)
N11 C23 H23 124.7
C24 C23 H23 124.7
C23 C24 N12 106.3(4)
C23 C24 H24 126.9
N12 C24 H24 126.9
C26 C25 N4 106.8(4)
C26 C25 H25A 110.3
N4 C25 H25A 111.2
C26 C25 H25B 110.8
N4 C25 H25B 109.0
H25A C25 H25B 108.8
C27 C26 C39 118.2(4)
C27 C26 C25 122.1(5)
C39 C26 C25 118.6(4)
C26 C27 C32 125.4(5)
C26 C27 C28 117.9(4)
C32 C27 C28 116.7(4)
C29 C28 C27 121.0(4)
C29 C28 H28 119.5
C27 C28 H28 119.5
C28 C29 C30 120.4(5)
C28 C29 H29 119.8
C30 C29 H29 119.8
C31 C30 C29 119.1(4)
C31 C30 H30 120.5
C29 C30 H30 120.5
C30 C31 C32 121.1(5)
C30 C31 H31 119.4
C32 C31 H31 119.4
C27 C32 C31 121.7(5)
C27 C32 C33 116.8(4)
C31 C32 C33 121.4(4)
C32 C33 C34 121.5(4)
C32 C33 C40 122.0(4)
C34 C33 C40 116.2(4)
C39 C34 C33 117.8(4)
C39 C34 C35 117.4(4)
C33 C34 C35 124.5(4)
C36 C35 C34 122.4(5)
C36 C35 H35 118.8
C34 C35 H35 118.8
C35 C36 C37 122.5(5)
C35 C36 H36 118.7
C37 C36 H36 118.7
C38 C37 C36 117.4(5)
C38 C37 H37 121.3
C36 C37 H37 121.3
C37 C38 C39 122.8(5)
C37 C38 H38 118.6
C39 C38 H38 118.6
C38 C39 C34 117.4(5)
C38 C39 C26 122.4(4)
C34 C39 C26 120.1(4)
N10 C40 C33 111.1(3)
N10 C40 H40A 107.4
C33 C40 H40A 107.1
N10 C40 H40B 111.7
C33 C40 H40B 111.6
H40A C40 H40B 107.7
N6 C41 C42 115.4(3)
N6 C41 H41A 108.4
C42 C41 H41A 108.4
N6 C41 H41B 108.4
C42 C41 H41B 108.4
H41A C41 H41B 107.5
C55 C42 C43 121.5(4)
C55 C42 C41 119.3(4)
C43 C42 C41 118.7(4)
C44 C43 C48 119.6(4)
C44 C43 C42 120.3(4)
C48 C43 C42 118.6(4)
C45 C44 C43 120.2(5)
C45 C44 H44 119.9
C43 C44 H44 119.9
C46 C45 C44 121.0(5)
C46 C45 H45 119.5
C44 C45 H45 119.5
C47 C46 C45 117.1(5)
C47 C46 H46 121.5
C45 C46 H46 121.5
C46 C47 C48 123.4(5)
C46 C47 H47 118.3
C48 C47 H47 118.3
C43 C48 C47 118.1(5)
C43 C48 C49 118.9(4)
C47 C48 C49 122.9(4)
C50 C49 C48 120.5(4)
C50 C49 C56 125.8(5)
C48 C49 C56 113.6(5)
C51 C50 C49 121.4(4)
C51 C50 C55 119.3(5)
C49 C50 C55 119.2(5)
C52 C51 C50 121.5(5)
C52 C51 H51 119.2
C50 C51 H51 119.2
C51 C52 C53 119.5(5)
C51 C52 H52 120.2
C53 C52 H52 120.2
C54 C53 C52 119.0(5)
C54 C53 H53 120.5
C52 C53 H53 120.5
C53 C54 C55 122.8(5)
C53 C54 H54 118.6
C55 C54 H54 118.6
C50 C55 C42 120.4(5)
C50 C55 C54 117.6(5)
C42 C55 C54 122.0(5)
C49 C56 N12 119.1(4)
C49 C56 H56A 107.5
N12 C56 H56A 107.5
C49 C56 H56B 107.5
N12 C56 H56B 107.5
H56A C56 H56B 107.0
C1 N1 C4 112.4(4)
C1 N1 C3 98.5(4)
C4 N1 C3 111.3(4)
C1 N1 Pd1 103.3(3)
C4 N1 Pd1 113.9(3)
C3 N1 Pd1 116.1(3)
C2 N2 C6 119.3(4)
C2 N2 C5 98.2(4)
C6 N2 C5 105.2(4)
C2 N2 Pd1 105.3(3)
C6 N2 Pd1 116.4(3)
C5 N2 Pd1 110.9(3)
C18 N3 C16 105.3(4)
C18 N3 Pd1 131.0(3)
C16 N3 Pd1 123.7(3)
C18 N4 C17 106.4(4)
C18 N4 C25 130.0(4)
C17 N4 C25 122.4(4)
C13 N5 C15 107.1(3)
C13 N5 Pd1 129.4(3)
C15 N5 Pd1 123.5(3)
C15 N6 C14 103.9(3)
C15 N6 C41 131.8(4)
C14 N6 C41 123.7(3)
C10 N7 C7 113.0(4)
C10 N7 C9 107.4(4)
C7 N7 C9 114.2(4)
C10 N7 Pd2 111.0(3)
C7 N7 Pd2 101.4(3)
C9 N7 Pd2 109.8(3)
C11 N8 C12 109.1(4)
C11 N8 C8 108.5(4)
C12 N8 C8 112.2(4)
C11 N8 Pd2 106.6(3)
C12 N8 Pd2 113.2(3)
C8 N8 Pd2 107.1(3)
C19 N9 C20 107.6(4)
C19 N9 Pd2 129.5(3)
C20 N9 Pd2 122.7(3)
C19 N10 C21 104.7(3)
C19 N10 C40 127.5(4)
C21 N10 C40 125.9(4)
C23 N11 C22 109.0(4)
C23 N11 Pd2 125.8(3)
C22 N11 Pd2 125.2(3)
C22 N12 C24 105.8(4)
C22 N12 C56 129.5(4)
C24 N12 C56 124.4(4)
O1 N13 O3 122.8(7)
O1 N13 O2 108.3(7)
O3 N13 O2 128.5(8)
O4 N14 O5 120.9(4)
O4 N14 O6 119.5(4)
O5 N14 O6 118.7(4)
O7 N15 O9 121.3(4)
O7 N15 O8 119.6(4)
O9 N15 O8 119.0(4)
O11 N16 O10 120.7(4)
O11 N16 O12 120.3(4)
O10 N16 O12 119.0(4)
O3' N13' O1' 122.0(9)
O3' N13' O2' 122.3(8)
O1' N13' O2' 115.4(8)
H1X O1W H1Y 109.5
H2X O2W H2Y 109.5
H3X O3W H3Y 109.5
H4X O4W H4Y 109.5
H5X O5W H5Y 109.5
N3 Pd1 N5 88.86(15)
N3 Pd1 N1 177.18(15)
N5 Pd1 N1 89.37(15)
N3 Pd1 N2 92.36(16)
N5 Pd1 N2 173.99(15)
N1 Pd1 N2 89.18(16)
N9 Pd2 N11 88.20(14)
N9 Pd2 N8 176.47(15)
N11 Pd2 N8 94.77(14)
N9 Pd2 N7 90.67(14)
N11 Pd2 N7 172.56(13)
N8 Pd2 N7 86.14(15)

loop_
_geom_bond_atom_site_label_1
_geom_bond_atom_site_label_2
_geom_bond_distance
C1 N1 1.408(7)
C1 C2 1.527(7)
C1 H1A 0.9700
C1 H1B 0.9700
C2 N2 1.427(6)
C2 H2A 0.9700
C2 H2B 0.9700
C3 N1 1.522(5)
C3 H3A 0.9600
C3 H3B 0.9600
C3 H3C 0.9600
C4 N1 1.433(6)
C4 H4A 0.9600
C4 H4B 0.9600
C4 H4C 0.9600
C5 N2 1.504(6)
C5 H5A 0.9600
C5 H5B 0.9600
C5 H5C 0.9600
C6 N2 1.473(6)
C6 H6A 0.9600
C6 H6B 0.9600
C6 H6C 0.9600
C7 N7 1.472(6)
C7 C8 1.490(7)
C7 H7A 0.9700
C7 H7B 0.9700
C8 N8 1.577(6)
C8 H8A 0.9700
C8 H8B 0.9700
C9 N7 1.478(6)
C9 H9A 0.9600
C9 H9B 0.9600
C9 H9C 0.9600
C10 N7 1.464(6)
C10 H10A 0.9600
C10 H10B 0.9600
C10 H10C 0.9600
C11 N8 1.473(6)
C11 H11A 0.9600
C11 H11B 0.9600
C11 H11C 0.9600
C12 N8 1.521(6)
C12 H12A 0.9600
C12 H12B 0.9600
C12 H12C 0.9600
C13 N5 1.290(5)
C13 C14 1.325(6)
C13 H13 0.9300
C14 N6 1.451(6)
C14 H14 0.9300
C15 N6 1.327(5)
C15 N5 1.402(5)
C15 H15 0.9300
C16 N3 1.380(5)
C16 C17 1.397(6)
C16 H16 0.9300
C17 N4 1.359(6)
C17 H17 0.9300
C18 N4 1.312(5)
C18 N3 1.336(6)
C18 H18 0.9300
C19 N9 1.307(5)
C19 N10 1.377(5)
C19 H19 0.9300
C20 C21 1.378(6)
C20 N9 1.388(6)
C20 H20 0.9300
C21 N10 1.389(6)
C21 H21 0.9300
C22 N12 1.292(6)
C22 N11 1.374(6)
C22 H22 0.9300
C23 N11 1.239(6)
C23 C24 1.320(6)
C23 H23 0.9300
C24 N12 1.409(5)
C24 H24 0.9300
C25 C26 1.473(6)
C25 N4 1.510(5)
C25 H25A 0.9700
C25 H25B 0.9701
C26 C27 1.339(6)
C26 C39 1.425(7)
C27 C32 1.369(6)
C27 C28 1.437(7)
C28 C29 1.359(7)
C28 H28 0.9300
C29 C30 1.396(6)
C29 H29 0.9300
C30 C31 1.359(7)
C30 H30 0.9300
C31 C32 1.383(6)
C31 H31 0.9300
C32 C33 1.406(7)
C33 C34 1.415(6)
C33 C40 1.535(6)
C34 C39 1.409(6)
C34 C35 1.418(7)
C35 C36 1.291(7)
C35 H35 0.9300
C36 C37 1.383(7)
C36 H36 0.9300
C37 C38 1.367(7)
C37 H37 0.9300
C38 C39 1.404(7)
C38 H38 0.9300
C40 N10 1.498(5)
C40 H40A 0.9700
C40 H40B 0.9700
C41 N6 1.459(5)
C41 C42 1.502(6)
C41 H41A 0.9700
C41 H41B 0.9700
C42 C55 1.406(7)
C42 C43 1.418(7)
C43 C44 1.393(7)
C43 C48 1.394(6)
C44 C45 1.393(7)
C44 H44 0.9300
C45 C46 1.392(7)
C45 H45 0.9300
C46 C47 1.391(8)
C46 H46 0.9300
C47 C48 1.394(7)
C47 H47 0.9300
C48 C49 1.470(7)
C49 C50 1.394(7)
C49 C56 1.488(6)
C50 C51 1.389(7)
C50 C55 1.403(7)
C51 C52 1.370(7)
C51 H51 0.9300
C52 C53 1.406(7)
C52 H52 0.9300
C53 C54 1.348(7)
C53 H53 0.9300
C54 C55 1.406(7)
C54 H54 0.9300
C56 N12 1.510(5)
C56 H56A 0.9700
C56 H56B 0.9700
N1 Pd1 2.056(4)
N2 Pd1 2.087(4)
N3 Pd1 1.980(4)
N5 Pd1 1.992(3)
N7 Pd2 2.164(3)
N8 Pd2 2.105(4)
N9 Pd2 2.002(4)
N11 Pd2 2.030(3)
N13 O1 1.180(9)
N13 O3 1.217(9)
N13 O2 1.248(9)
N14 O4 1.201(5)
N14 O5 1.224(5)
N14 O6 1.225(5)
N15 O7 1.192(5)
N15 O9 1.217(5)
N15 O8 1.259(5)
N16 O11 1.204(5)
N16 O10 1.217(5)
N16 O12 1.245(5)
N13' O3' 1.197(11)
N13' O1' 1.232(11)
N13' O2' 1.261(11)
O1W H1X 0.8500
O1W H1Y 0.8499
O2W H2X 0.8499
O2W H2Y 0.8500
O3W H3X 0.8502
O3W H3Y 0.8500
O4W H4X 0.8500
O4W H4Y 0.8500
O5W H5X 0.8501
O5W H5Y 0.8499

loop_
_geom_torsion_atom_site_label_1
_geom_torsion_atom_site_label_2
_geom_torsion_atom_site_label_3
_geom_torsion_atom_site_label_4
_geom_torsion
N1 C1 C2 N2 26.5(7)
N7 C7 C8 N8 55.2(5)
N5 C13 C14 N6 -2.9(5)
N3 C16 C17 N4 0.8(6)
N9 C20 C21 N10 1.9(5)
N11 C23 C24 N12 2.3(6)
N4 C25 C26 C27 -91.9(5)
N4 C25 C26 C39 100.2(5)
C39 C26 C27 C32 0.1(7)
C25 C26 C27 C32 -167.9(4)
C39 C26 C27 C28 -177.9(4)
C25 C26 C27 C28 14.1(7)
C26 C27 C28 C29 -180.0(5)
C32 C27 C28 C29 1.8(7)
C27 C28 C29 C30 -1.9(7)
C28 C29 C30 C31 2.3(7)
C29 C30 C31 C32 -2.8(7)
C26 C27 C32 C31 179.6(5)
C28 C27 C32 C31 -2.3(7)
C26 C27 C32 C33 2.1(7)
C28 C27 C32 C33 -179.8(4)
C30 C31 C32 C27 2.9(7)
C30 C31 C32 C33 -179.7(4)
C27 C32 C33 C34 -3.7(7)
C31 C32 C33 C34 178.8(4)
C27 C32 C33 C40 169.5(4)
C31 C32 C33 C40 -8.0(7)
C32 C33 C34 C39 3.0(7)
C40 C33 C34 C39 -170.6(4)
C32 C33 C34 C35 -171.1(4)
C40 C33 C34 C35 15.3(6)
C39 C34 C35 C36 3.0(7)
C33 C34 C35 C36 177.1(5)
C34 C35 C36 C37 -1.9(8)
C35 C36 C37 C38 -0.1(7)
C36 C37 C38 C39 1.0(7)
C37 C38 C39 C34 0.1(7)
C37 C38 C39 C26 -175.6(4)
C33 C34 C39 C38 -176.6(4)
C35 C34 C39 C38 -2.0(6)
C33 C34 C39 C26 -0.7(6)
C35 C34 C39 C26 173.9(4)
C27 C26 C39 C38 174.8(4)
C25 C26 C39 C38 -16.7(7)
C27 C26 C39 C34 -0.8(7)
C25 C26 C39 C34 167.6(4)
C32 C33 C40 N10 89.9(5)
C34 C33 C40 N10 -96.5(5)
N6 C41 C42 C55 -93.8(5)
N6 C41 C42 C43 93.7(5)
C55 C42 C43 C44 174.7(4)
C41 C42 C43 C44 -13.0(6)
C55 C42 C43 C48 8.6(6)
C41 C42 C43 C48 -179.1(4)
C48 C43 C44 C45 -10.5(7)
C42 C43 C44 C45 -176.4(4)
C43 C44 C45 C46 8.1(8)
C44 C45 C46 C47 -2.7(8)
C45 C46 C47 C48 -0.2(8)
C44 C43 C48 C47 7.5(7)
C42 C43 C48 C47 173.6(4)
C44 C43 C48 C49 -176.6(4)
C42 C43 C48 C49 -10.4(6)
C46 C47 C48 C43 -2.2(7)
C46 C47 C48 C49 -178.0(5)
C43 C48 C49 C50 7.8(7)
C47 C48 C49 C50 -176.5(4)
C43 C48 C49 C56 -176.2(4)
C47 C48 C49 C56 -0.5(6)
C48 C49 C50 C51 174.5(4)
C56 C49 C50 C51 -1.0(7)
C48 C49 C50 C55 -2.7(7)
C56 C49 C50 C55 -178.3(4)
C49 C50 C51 C52 179.4(5)
C55 C50 C51 C52 -3.3(7)
C50 C51 C52 C53 2.7(8)
C51 C52 C53 C54 1.3(8)
C52 C53 C54 C55 -4.8(8)
C51 C50 C55 C42 -176.7(4)
C49 C50 C55 C42 0.6(7)
C51 C50 C55 C54 0.0(7)
C49 C50 C55 C54 177.3(4)
C43 C42 C55 C50 -3.6(6)
C41 C42 C55 C50 -175.8(4)
C43 C42 C55 C54 179.9(4)
C41 C42 C55 C54 7.7(6)
C53 C54 C55 C50 4.1(7)
C53 C54 C55 C42 -179.3(5)
C50 C49 C56 N12 99.2(6)
C48 C49 C56 N12 -76.6(6)
C2 C1 N1 C4 95.3(6)
C2 C1 N1 C3 -147.4(5)
C2 C1 N1 Pd1 -27.9(5)
C1 C2 N2 C6 -141.0(5)
C1 C2 N2 C5 106.4(5)
C1 C2 N2 Pd1 -8.0(5)
N4 C18 N3 C16 1.1(5)
N4 C18 N3 Pd1 -177.0(3)
C17 C16 N3 C18 -1.1(5)
C17 C16 N3 Pd1 177.1(3)
N3 C18 N4 C17 -0.6(6)
N3 C18 N4 C25 166.5(5)
C16 C17 N4 C18 -0.2(5)
C16 C17 N4 C25 -168.5(4)
C26 C25 N4 C18 14.7(7)
C26 C25 N4 C17 179.9(4)
C14 C13 N5 C15 3.4(5)
C14 C13 N5 Pd1 -176.3(3)
N6 C15 N5 C13 -2.7(5)
N6 C15 N5 Pd1 177.1(3)
N5 C15 N6 C14 0.9(4)
N5 C15 N6 C41 -171.1(4)
C13 C14 N6 C15 1.1(5)
C13 C14 N6 C41 173.9(4)
C42 C41 N6 C15 -18.5(7)
C42 C41 N6 C14 170.9(4)
C8 C7 N7 C10 -162.2(4)
C8 C7 N7 C9 74.7(5)
C8 C7 N7 Pd2 -43.3(5)
C7 C8 N8 C11 80.1(5)
C7 C8 N8 C12 -159.3(4)
C7 C8 N8 Pd2 -34.5(4)
N10 C19 N9 C20 0.4(5)
N10 C19 N9 Pd2 175.5(3)
C21 C20 N9 C19 -1.4(5)
C21 C20 N9 Pd2 -177.0(3)
N9 C19 N10 C21 0.8(5)
N9 C19 N10 C40 -163.7(4)
C20 C21 N10 C19 -1.7(5)
C20 C21 N10 C40 163.2(4)
C33 C40 N10 C19 -22.4(6)
C33 C40 N10 C21 176.2(4)
C24 C23 N11 C22 -4.4(6)
C24 C23 N11 Pd2 178.2(3)
N12 C22 N11 C23 5.0(6)
N12 C22 N11 Pd2 -177.6(3)
N11 C22 N12 C24 -3.4(6)
N11 C22 N12 C56 -177.0(5)
C23 C24 N12 C22 0.8(6)
C23 C24 N12 C56 174.9(5)
C49 C56 N12 C22 0.4(9)
C49 C56 N12 C24 -172.2(5)
C18 N3 Pd1 N5 -95.8(4)
C16 N3 Pd1 N5 86.4(4)
C18 N3 Pd1 N2 90.1(4)
C16 N3 Pd1 N2 -87.7(4)
C13 N5 Pd1 N3 -78.4(4)
C15 N5 Pd1 N3 102.0(3)
C13 N5 Pd1 N1 99.5(4)
C15 N5 Pd1 N1 -80.2(3)
C1 N1 Pd1 N5 -156.2(3)
C4 N1 Pd1 N5 81.6(3)
C3 N1 Pd1 N5 -49.7(3)
C1 N1 Pd1 N2 18.0(3)
C4 N1 Pd1 N2 -104.2(3)
C3 N1 Pd1 N2 124.5(3)
C2 N2 Pd1 N3 172.0(3)
C6 N2 Pd1 N3 -53.4(3)
C5 N2 Pd1 N3 66.8(3)
C2 N2 Pd1 N1 -5.6(3)
C6 N2 Pd1 N1 129.0(3)
C5 N2 Pd1 N1 -110.9(3)
C19 N9 Pd2 N11 105.1(4)
C20 N9 Pd2 N11 -80.5(4)
C19 N9 Pd2 N7 -82.3(4)
C20 N9 Pd2 N7 92.2(4)
C23 N11 Pd2 N9 85.4(4)
C22 N11 Pd2 N9 -91.5(4)
C23 N11 Pd2 N8 -92.7(4)
C22 N11 Pd2 N8 90.4(4)
C11 N8 Pd2 N11 67.7(3)
C12 N8 Pd2 N11 -52.2(3)
C8 N8 Pd2 N11 -176.3(3)
C11 N8 Pd2 N7 -104.9(3)
C12 N8 Pd2 N7 135.2(3)
C8 N8 Pd2 N7 11.1(3)
C10 N7 Pd2 N9 -43.4(3)
C7 N7 Pd2 N9 -163.8(3)
C9 N7 Pd2 N9 75.1(3)
C10 N7 Pd2 N8 135.1(3)
C7 N7 Pd2 N8 14.7(3)
C9 N7 Pd2 N8 -106.4(3)
